data_2210334
loop_
_publ_author_name
'Rupert, Benjamin L.'
'Arnold, John'

_publ_section_title
;<i>N</i>-[1'-(2,4,6-Trimethylanilino)-1-ferrocenyl]-<i>N</i>-(2,4,6-trimethylphenyl)thiocarbamoyl
 chloride
;
_journal_coeditor_code NG2044
_journal_issue 9
_journal_name_full 'Acta Crystallographica Section E'
_journal_page_first m2014
_journal_page_last m2015
_journal_paper_doi 10.1107/S1600536806028972
_journal_volume 62
_journal_year 2006
_chemical_formula_iupac '[Fe (C15 H15 Cl N S) (C14 H16 N)]'
_chemical_formula_moiety 'C29 H31 Cl Fe N2 S'
_chemical_formula_sum 'C29 H31 Cl Fe N2 S'
_chemical_formula_weight 530.94
_chemical_name_systematic
;
N-[1'-(2,4,6-Trimethylanilino)-1-ferrocenyl]-N-(2,4,6-
trimethylphenyl)thiocarbamoyl chloride
;
_space_group_IT_number 14
_symmetry_cell_setting monoclinic
_symmetry_space_group_name_Hall '-P 2yn'
_symmetry_space_group_name_H-M 'P 1 21/n 1'
_cell_angle_alpha 90
_cell_angle_beta 108.6990(10)
_cell_angle_gamma 90
_cell_formula_units_Z 4
_cell_length_a 9.6245(5)
_cell_length_b 20.6230(10)
_cell_length_c 13.6569(7)
_cell_measurement_reflns_used 5416
_cell_measurement_temperature 161.2
_cell_measurement_theta_max 26.3
_cell_measurement_theta_min 2.4
_cell_volume 2567.6(2)
_computing_cell_refinement 'SAINT (Bruker, 2002)'
_computing_data_collection 'SMART (Bruker, 1999)'
_computing_data_reduction SAINT
_computing_molecular_graphics 'ORTEP-3 (Farrugia, 1997)'
_computing_publication_material TEXSAN
_computing_structure_refinement 'TEXSAN (Molecular Structure Corporation, 1998)'
_computing_structure_solution 'SIR92 (Altomare <i>et al.</i>,  1993)'
_diffrn_measured_fraction_theta_full 0.9943
_diffrn_measured_fraction_theta_max 0.9943
_diffrn_measurement_device_type 'Bruker APEX'
_diffrn_measurement_method \w
_diffrn_radiation_type 'Mo K\a'
_diffrn_radiation_wavelength 0.7107
_diffrn_reflns_av_R_equivalents 0.019
_diffrn_reflns_limit_h_max 12
_diffrn_reflns_limit_h_min 0
_diffrn_reflns_limit_k_max 25
_diffrn_reflns_limit_k_min 0
_diffrn_reflns_limit_l_max 16
_diffrn_reflns_limit_l_min -17
_diffrn_reflns_number 14858
_diffrn_reflns_theta_full 26.36
_diffrn_reflns_theta_max 26.36
_diffrn_standards_decay_% 0
_diffrn_standards_interval_count 0
_diffrn_standards_interval_time 0
_diffrn_standards_number 0
_exptl_absorpt_coefficient_mu 0.793
_exptl_absorpt_correction_T_max 0.961
_exptl_absorpt_correction_T_min 0.825
_exptl_absorpt_correction_type psi-scan
_exptl_absorpt_process_details '(SORTAV; Blessing, 1995)'
_exptl_crystal_colour red
_exptl_crystal_density_diffrn 1.373
_exptl_crystal_density_method 'not measured'
_exptl_crystal_description column
_exptl_crystal_F_000 1112.00
_exptl_crystal_size_max 0.200
_exptl_crystal_size_mid 0.120
_exptl_crystal_size_min 0.050
_refine_diff_density_max 0.29
_refine_diff_density_min -0.22
_refine_ls_extinction_method none
_refine_ls_goodness_of_fit_ref 1.871
_refine_ls_hydrogen_treatment constr
_refine_ls_number_parameters 310
_refine_ls_number_reflns 3992
_refine_ls_R_factor_all 0.0451
_refine_ls_R_factor_gt 0.0326
_refine_ls_shift/su_max 0.0007
_refine_ls_structure_factor_coef F
_refine_ls_weighting_details 'w = 1/[\s^2^(Fo) + 0.00022|Fo|^2^]'
_refine_ls_weighting_scheme calc
_refine_ls_wR_factor_all 0.0453
_refine_ls_wR_factor_ref 0.0431
_reflns_number_gt 3992
_reflns_number_total 5213
_reflns_threshold_expression F^2^>3\s(F^2^)
_cod_data_source_file ng2044.cif
_cod_data_source_block I
_cod_original_cell_volume 2567.7(2)
_cod_original_sg_symbol_H-M 'P 21/n'
_cod_database_code 2210334
_cod_database_fobs_code 2210334

loop_
_symmetry_equiv_pos_as_xyz
x,y,z
1/2-x,1/2+y,1/2-z
-x,-y,-z
1/2+x,1/2-y,1/2+z

loop_
_atom_site_type_symbol
_atom_site_label
_atom_site_fract_x
_atom_site_fract_y
_atom_site_fract_z
_atom_site_U_iso_or_equiv
_atom_site_adp_type
_atom_site_calc_flag
_atom_site_occupancy
Fe Fe1 0.19814(2) 0.282580(10) 0.29824(2) 0.03027(6) Uani d 1.00
Cl Cl1 -0.07088(5) 0.27780(2) 0.59702(4) 0.05040(10) Uani d 1.00
S S1 0.17513(7) 0.34682(2) 0.56535(4) 0.0579(2) Uani d 1.00
N N1 0.05810(10) 0.23615(6) 0.46852(10) 0.0315(3) Uani d 1.00
N N2 0.3086(2) 0.42700(7) 0.37010(10) 0.0433(4) Uani d 1.00
C C1 0.1625(2) 0.22895(7) 0.41380(10) 0.0297(4) Uani d 1.00
C C2 0.1324(2) 0.19129(8) 0.32090(10) 0.0350(4) Uani d 1.00
C C3 0.2631(2) 0.18860(8) 0.29560(10) 0.0397(5) Uani d 1.00
C C4 0.3721(2) 0.22407(7) 0.37020(10) 0.0381(5) Uani d 1.00
C C5 0.3113(2) 0.24919(8) 0.44370(10) 0.0335(4) Uani d 1.00
C C6 0.2245(2) 0.38348(8) 0.29490(10) 0.0370(4) Uani d 1.00
C C7 0.0761(2) 0.36609(8) 0.27850(10) 0.0426(5) Uani d 1.00
C C8 0.0294(2) 0.32594(9) 0.18890(10) 0.0445(5) Uani d 1.00
C C9 0.1492(2) 0.31782(8) 0.15130(10) 0.0418(5) Uani d 1.00
C C10 0.2705(2) 0.35218(8) 0.21800(10) 0.0367(4) Uani d 1.00
C C11 -0.0521(2) 0.18540(8) 0.45110(10) 0.0333(4) Uani d 1.00
C C12 -0.1918(2) 0.19626(8) 0.38040(10) 0.0367(4) Uani d 1.00
C C13 -0.2951(2) 0.14779(9) 0.36860(10) 0.0394(5) Uani d 1.00
C C14 -0.2655(2) 0.09109(9) 0.42600(10) 0.0413(5) Uani d 1.00
C C15 -0.1246(2) 0.08138(8) 0.49260(10) 0.0405(5) Uani d 1.00
C C16 -0.0147(2) 0.12788(8) 0.50620(10) 0.0348(4) Uani d 1.00
C C17 -0.2297(2) 0.25928(9) 0.32280(10) 0.0482(5) Uani d 1.00
C C18 -0.3868(2) 0.04310(10) 0.4200(2) 0.0585(6) Uani d 1.00
C C19 0.1364(2) 0.11667(9) 0.58040(10) 0.0447(5) Uani d 1.00
C C20 0.0631(2) 0.28480(8) 0.53500(10) 0.0389(5) Uani d 1.00
C C21 0.4479(2) 0.44686(8) 0.36620(10) 0.0416(5) Uani d 1.00
C C22 0.5781(2) 0.42840(8) 0.44210(10) 0.0445(5) Uani d 1.00
C C23 0.7105(2) 0.44822(9) 0.43140(10) 0.0512(5) Uani d 1.00
C C24 0.7180(2) 0.48541(8) 0.3479(2) 0.0522(5) Uani d 1.00
C C25 0.5875(2) 0.50542(8) 0.27740(10) 0.0507(5) Uani d 1.00
C C26 0.4531(2) 0.48781(8) 0.28480(10) 0.0458(5) Uani d 1.00
C C27 0.5768(2) 0.38710(10) 0.53230(10) 0.0565(6) Uani d 1.00
C C28 0.8638(3) 0.50104(10) 0.3355(2) 0.0688(7) Uani d 1.00
C C29 0.3119(2) 0.51285(9) 0.20800(10) 0.0560(6) Uani d 1.00
H H1 0.0413 0.1718 0.2835 0.0421 Uiso calc 1.00
H H2 0.2757 0.1666 0.2379 0.0476 Uiso calc 1.00
H H3 0.4703 0.2301 0.3709 0.0458 Uiso calc 1.00
H H4 0.3608 0.2749 0.5023 0.0402 Uiso calc 1.00
H H5 0.0182 0.3789 0.3199 0.0511 Uiso calc 1.00
H H6 -0.0656 0.3078 0.1596 0.0534 Uiso calc 1.00
H H7 0.1485 0.2937 0.0919 0.0502 Uiso calc 1.00
H H8 0.3661 0.3539 0.2122 0.0440 Uiso calc 1.00
H H9 -0.3897 0.1536 0.3194 0.0473 Uiso calc 1.00
H H10 -0.1020 0.0419 0.5302 0.0486 Uiso calc 1.00
H H11 -0.3301 0.2589 0.2816 0.0579 Uiso calc 1.00
H H12 -0.2125 0.2941 0.3708 0.0579 Uiso calc 1.00
H H13 -0.1703 0.2647 0.2796 0.0579 Uiso calc 1.00
H H14 -0.4720 0.0547 0.3648 0.0701 Uiso calc 1.00
H H15 -0.4085 0.0437 0.4832 0.0701 Uiso calc 1.00
H H16 -0.3562 0.0009 0.4084 0.0701 Uiso calc 1.00
H H17 0.1580 0.1488 0.6330 0.0536 Uiso calc 1.00
H H18 0.1409 0.0750 0.6108 0.0536 Uiso calc 1.00
H H19 0.2059 0.1191 0.5445 0.0536 Uiso calc 1.00
H H20 0.7993 0.4360 0.4829 0.0615 Uiso calc 1.00
H H21 0.5902 0.5324 0.2217 0.0609 Uiso calc 1.00
H H22 0.5309 0.3468 0.5079 0.0677 Uiso calc 1.00
H H23 0.5240 0.4087 0.5707 0.0677 Uiso calc 1.00
H H24 0.6747 0.3797 0.5755 0.0677 Uiso calc 1.00
H H25 0.8701 0.4814 0.2742 0.0825 Uiso calc 1.00
H H26 0.9402 0.4849 0.3934 0.0825 Uiso calc 1.00
H H27 0.8735 0.5467 0.3313 0.0825 Uiso calc 1.00
H H28 0.3340 0.5384 0.1570 0.0671 Uiso calc 1.00
H H29 0.2611 0.5386 0.2432 0.0671 Uiso calc 1.00
H H30 0.2520 0.4772 0.1758 0.0671 Uiso calc 1.00
H H31 0.294(2) 0.4239(9) 0.4260(10) 0.0592 Uiso d 1.00

loop_
_atom_site_aniso_label
_atom_site_aniso_U_11
_atom_site_aniso_U_22
_atom_site_aniso_U_33
_atom_site_aniso_U_12
_atom_site_aniso_U_13
_atom_site_aniso_U_23
Fe1 0.03170(10) 0.02980(10) 0.03090(10) 0.00331(9) 0.01228(9) -0.00094(9)
Cl1 0.0442(3) 0.0686(3) 0.0467(3) -0.0006(2) 0.0261(2) -0.0144(2)
S1 0.0796(4) 0.0466(3) 0.0607(3) -0.0196(3) 0.0407(3) -0.0224(2)
N1 0.0314(7) 0.0340(7) 0.0315(7) 0.0008(5) 0.0135(6) -0.0033(5)
N2 0.0600(9) 0.0361(8) 0.0367(8) 0.0001(7) 0.0196(7) -0.0052(6)
C1 0.0303(8) 0.0282(8) 0.0332(8) 0.0021(6) 0.0137(7) 0.0004(6)
C2 0.0395(9) 0.0300(8) 0.0382(9) -0.0023(7) 0.0159(7) -0.0045(7)
C3 0.0510(10) 0.0298(8) 0.0489(10) 0.0048(7) 0.0306(8) -0.0026(7)
C4 0.0326(9) 0.0351(9) 0.0520(10) 0.0082(6) 0.0210(7) 0.0088(7)
C5 0.0313(8) 0.0341(9) 0.0341(8) 0.0025(7) 0.0090(7) 0.0056(7)
C6 0.0479(9) 0.0287(7) 0.0348(8) 0.0087(7) 0.0140(7) 0.0040(6)
C7 0.0450(9) 0.0389(9) 0.0444(9) 0.0168(7) 0.0150(8) 0.0055(7)
C8 0.0377(9) 0.0490(10) 0.0424(9) 0.0078(8) 0.0061(7) 0.0077(7)
C9 0.0490(10) 0.0430(10) 0.0313(8) 0.0030(8) 0.0104(7) 0.0010(7)
C10 0.0438(10) 0.0340(9) 0.0340(8) 0.0008(7) 0.0150(7) 0.0021(6)
C11 0.0300(8) 0.0409(9) 0.0345(8) -0.0029(6) 0.0179(6) -0.0063(7)
C12 0.0326(8) 0.0454(9) 0.0355(9) 0.0033(7) 0.0159(7) -0.0052(7)
C13 0.0248(8) 0.0576(10) 0.0367(9) 0.0004(7) 0.0110(7) -0.0101(7)
C14 0.0366(9) 0.0498(10) 0.0424(9) -0.0092(7) 0.0193(7) -0.0106(7)
C15 0.0406(9) 0.0434(9) 0.0405(9) -0.0044(7) 0.0175(8) -0.0025(8)
C16 0.0334(8) 0.0415(9) 0.0324(8) -0.0023(7) 0.0146(7) -0.0035(7)
C17 0.0350(10) 0.0550(10) 0.0510(10) 0.0072(8) 0.0092(9) 0.0041(9)
C18 0.0450(10) 0.0710(10) 0.0640(10) -0.0215(10) 0.0220(10) -0.0100(10)
C19 0.0407(9) 0.0460(10) 0.0445(10) -0.0040(8) 0.0091(8) 0.0055(8)
C20 0.0420(9) 0.0442(9) 0.0344(9) 0.0015(7) 0.0178(7) -0.0030(7)
C21 0.0610(10) 0.0256(8) 0.0386(9) 0.0001(7) 0.0172(8) -0.0065(7)
C22 0.0620(10) 0.0301(9) 0.0377(9) -0.0047(8) 0.0111(8) -0.0062(7)
C23 0.0590(10) 0.0363(10) 0.0520(10) -0.0026(8) 0.0095(10) -0.0106(8)
C24 0.0740(10) 0.0299(9) 0.0620(10) -0.0054(8) 0.0332(9) -0.0139(8)
C25 0.0830(10) 0.0291(9) 0.0460(10) -0.0003(9) 0.0289(10) -0.0005(8)
C26 0.0740(10) 0.0240(8) 0.0413(9) 0.0014(8) 0.0204(9) -0.0020(7)
C27 0.0660(10) 0.0540(10) 0.0398(10) -0.0080(10) 0.0035(10) 0.0030(8)
C28 0.082(2) 0.0450(10) 0.094(2) -0.0030(10) 0.0490(10) -0.0110(10)
C29 0.0840(10) 0.0355(10) 0.0460(10) 0.0094(10) 0.0168(10) 0.0071(8)

loop_
_atom_type_symbol
_atom_type_description
_atom_type_scat_dispersion_real
_atom_type_scat_dispersion_imag
_atom_type_scat_source
C C 0.003 0.002
;International Tables for Crystallography
(1992, Vol. C, Tables 4.2.6.8 and 6.1.1.1)
;
H H 0.000 0.000
;International Tables for Crystallography
(1992, Vol. C, Table 6.1.1.2)
;
Fe Fe 0.346 0.844
;International Tables for Crystallography
(1992, Vol. C, Tables 4.2.6.8 and 6.1.1.1)
;
N N 0.006 0.003
;International Tables for Crystallography
(1992, Vol. C, Tables 4.2.6.8 and 6.1.1.1)
;
S S 0.125 0.123
;International Tables for Crystallography
(1992, Vol. C, Tables 4.2.6.8 and 6.1.1.1)
;
Cl Cl 0.148 0.159
;International Tables for Crystallography
(1992, Vol. C, Tables 4.2.6.8 and 6.1.1.1)
;

loop_
_geom_angle_atom_site_label_1
_geom_angle_atom_site_label_2
_geom_angle_atom_site_label_3
_geom_angle
_geom_angle_publ_flag
C1 Fe1 C2 41.15(8) ?
C1 Fe1 C3 68.16(8) ?
C1 Fe1 C4 67.87(8) ?
C1 Fe1 C5 40.55(8) ?
C1 Fe1 C6 127.20(8) ?
C1 Fe1 C7 108.93(9) ?
C1 Fe1 C8 120.94(9) ?
C1 Fe1 C9 155.27(9) ?
C1 Fe1 C10 163.26(8) ?
C2 Fe1 C3 40.38(9) ?
C2 Fe1 C4 68.18(9) ?
C2 Fe1 C5 68.78(9) ?
C2 Fe1 C6 164.44(9) ?
C2 Fe1 C7 126.96(10) ?
C2 Fe1 C8 107.72(10) ?
C2 Fe1 C9 119.49(9) ?
C2 Fe1 C10 153.95(9) ?
C3 Fe1 C4 40.42(9) ?
C3 Fe1 C5 68.17(9) ?
C3 Fe1 C6 154.39(10) ?
C3 Fe1 C7 163.76(10) ?
C3 Fe1 C8 125.70(10) ?
C3 Fe1 C9 107.22(9) ?
C3 Fe1 C10 119.69(9) ?
C4 Fe1 C5 40.32(9) ?
C4 Fe1 C6 120.68(9) ?
C4 Fe1 C7 154.83(10) ?
C4 Fe1 C8 162.66(10) ?
C4 Fe1 C9 125.34(10) ?
C4 Fe1 C10 107.66(9) ?
C5 Fe1 C6 108.86(8) ?
C5 Fe1 C7 120.78(9) ?
C5 Fe1 C8 155.67(9) ?
C5 Fe1 C9 162.41(9) ?
C5 Fe1 C10 125.72(9) ?
C6 Fe1 C7 39.96(9) ?
C6 Fe1 C8 67.69(9) ?
C6 Fe1 C9 67.49(9) ?
C6 Fe1 C10 39.90(8) ?
C7 Fe1 C8 40.89(9) ?
C7 Fe1 C9 68.33(9) ?
C7 Fe1 C10 67.80(9) ?
C8 Fe1 C9 40.68(10) ?
C8 Fe1 C10 68.16(9) ?
C9 Fe1 C10 40.48(9) ?
C1 N1 C11 115.8(2) ?
C1 N1 C20 123.2(2) ?
C11 N1 C20 121.0(2) ?
C6 N2 C21 119.1(2) ?
Fe1 C1 N1 131.50(10) ?
Fe1 C1 C2 69.30(10) ?
Fe1 C1 C5 70.10(10) ?
N1 C1 C2 122.5(2) ?
N1 C1 C5 128.9(2) ?
C2 C1 C5 108.2(2) ?
Fe1 C2 C1 69.50(10) ?
Fe1 C2 C3 69.80(10) ?
C1 C2 C3 107.2(2) ?
Fe1 C3 C2 69.90(10) ?
Fe1 C3 C4 69.90(10) ?
C2 C3 C4 108.6(2) ?
Fe1 C4 C3 69.70(10) ?
Fe1 C4 C5 70.30(10) ?
C3 C4 C5 108.8(2) ?
Fe1 C5 C1 69.40(10) ?
Fe1 C5 C4 69.40(10) ?
C1 C5 C4 107.3(2) ?
Fe1 C6 N2 131.4(2) ?
Fe1 C6 C7 68.30(10) ?
Fe1 C6 C10 68.50(10) ?
N2 C6 C7 126.2(2) ?
N2 C6 C10 125.9(2) ?
C7 C6 C10 107.8(2) ?
Fe1 C7 C6 71.70(10) ?
Fe1 C7 C8 68.60(10) ?
C6 C7 C8 107.8(2) ?
Fe1 C8 C7 70.50(10) ?
Fe1 C8 C9 70.20(10) ?
C7 C8 C9 108.2(2) ?
Fe1 C9 C8 69.10(10) ?
Fe1 C9 C10 70.30(10) ?
C8 C9 C10 107.8(2) ?
Fe1 C10 C6 71.60(10) ?
Fe1 C10 C9 69.20(10) ?
C6 C10 C9 108.4(2) ?
N1 C11 C12 119.1(2) ?
N1 C11 C16 118.5(2) ?
C12 C11 C16 122.4(2) ?
C11 C12 C13 117.4(2) ?
C11 C12 C17 121.2(2) ?
C13 C12 C17 121.3(2) ?
C12 C13 C14 122.3(2) ?
C13 C14 C15 118.3(2) ?
C13 C14 C18 120.4(2) ?
C15 C14 C18 121.2(2) ?
C14 C15 C16 122.0(2) ?
C11 C16 C15 117.5(2) ?
C11 C16 C19 121.6(2) ?
C15 C16 C19 120.9(2) ?
Cl1 C20 S1 117.80(10) ?
Cl1 C20 N1 113.0(2) ?
S1 C20 N1 129.2(2) ?
N2 C21 C22 121.8(2) ?
N2 C21 C26 118.4(2) ?
C22 C21 C26 119.8(2) ?
C21 C22 C23 118.4(2) ?
C21 C22 C27 121.4(2) ?
C23 C22 C27 120.2(2) ?
C22 C23 C24 122.5(3) ?
C23 C24 C25 117.4(3) ?
C23 C24 C28 120.3(3) ?
C25 C24 C28 122.2(3) ?
C24 C25 C26 122.5(2) ?
C21 C26 C25 119.1(2) ?
C21 C26 C29 119.9(2) ?
C25 C26 C29 121.0(2) ?
C6 N2 H31 113.0(10) no
C21 N2 H31 120.0(10) no
Fe1 C2 H1 125.976 no
C1 C2 H1 126.358 no
C3 C2 H1 126.490 no
Fe1 C3 H2 126.055 no
C2 C3 H2 125.701 no
C4 C3 H2 125.739 no
Fe1 C4 H3 125.919 no
C3 C4 H3 125.455 no
C5 C4 H3 125.758 no
Fe1 C5 H4 126.543 no
C1 C5 H4 126.332 no
C4 C5 H4 126.357 no
Fe1 C7 H5 125.110 no
C6 C7 H5 126.113 no
C8 C7 H5 126.070 no
Fe1 C8 H6 124.893 no
C7 C8 H6 125.876 no
C9 C8 H6 125.964 no
Fe1 C9 H7 125.896 no
C8 C9 H7 126.102 no
C10 C9 H7 126.094 no
Fe1 C10 H8 125.036 no
C6 C10 H8 125.896 no
C9 C10 H8 125.735 no
C12 C13 H9 118.760 no
C14 C13 H9 118.939 no
C14 C15 H10 119.013 no
C16 C15 H10 119.020 no
C12 C17 H11 109.527 no
C12 C17 H12 109.571 no
C12 C17 H13 109.608 no
H11 C17 H12 109.350 no
H11 C17 H13 109.428 no
H12 C17 H13 109.342 no
C14 C18 H14 109.436 no
C14 C18 H15 109.589 no
C14 C18 H16 109.465 no
H14 C18 H15 109.434 no
H14 C18 H16 109.298 no
H15 C18 H16 109.605 no
C16 C19 H17 109.485 no
C16 C19 H18 109.555 no
C16 C19 H19 109.398 no
H17 C19 H18 109.532 no
H17 C19 H19 109.396 no
H18 C19 H19 109.461 no
C22 C23 H20 118.733 no
C24 C23 H20 118.794 no
C24 C25 H21 118.821 no
C26 C25 H21 118.690 no
C22 C27 H22 109.491 no
C22 C27 H23 109.505 no
C22 C27 H24 109.445 no
H22 C27 H23 109.489 no
H22 C27 H24 109.377 no
H23 C27 H24 109.521 no
C24 C28 H25 109.469 no
C24 C28 H26 109.509 no
C24 C28 H27 109.436 no
H25 C28 H26 109.497 no
H25 C28 H27 109.397 no
H26 C28 H27 109.520 no
C26 C29 H28 109.361 no
C26 C29 H29 109.305 no
C26 C29 H30 109.455 no
H28 C29 H29 109.517 no
H28 C29 H30 109.643 no
H29 C29 H30 109.546 no

loop_
_geom_bond_atom_site_label_1
_geom_bond_atom_site_label_2
_geom_bond_distance
_geom_bond_publ_flag
Fe1 C1 2.045(2) no
Fe1 C2 2.041(2) no
Fe1 C3 2.040(2) no
Fe1 C4 2.042(2) no
Fe1 C5 2.054(2) no
Fe1 C6 2.099(2) no
Fe1 C7 2.053(2) no
Fe1 C8 2.027(2) no
Fe1 C9 2.043(2) no
Fe1 C10 2.058(2) no
Cl1 C20 1.762(2) yes
S1 C20 1.638(2) yes
N1 C1 1.439(3) no
N1 C11 1.454(3) no
N1 C20 1.343(3) yes
N2 C6 1.408(3) no
N2 C21 1.419(3) no
C1 C2 1.436(3) no
C1 C5 1.420(3) no
C2 C3 1.409(3) no
C3 C4 1.410(3) no
C4 C5 1.412(3) no
C6 C7 1.419(3) no
C6 C10 1.419(3) no
C7 C8 1.426(3) no
C8 C9 1.415(3) no
C9 C10 1.419(3) no
C11 C12 1.400(3) no
C11 C16 1.389(3) no
C12 C13 1.383(3) no
C12 C17 1.502(3) no
C13 C14 1.386(3) no
C14 C15 1.384(3) no
C14 C18 1.512(3) no
C15 C16 1.395(3) no
C16 C19 1.500(3) no
C21 C22 1.399(3) no
C21 C26 1.410(3) no
C22 C23 1.390(4) no
C22 C27 1.501(3) no
C23 C24 1.395(4) no
C24 C25 1.379(4) no
C24 C28 1.501(4) no
C25 C26 1.377(4) no
C26 C29 1.517(4) no
N2 H31 0.83(2) no
C2 H1 0.950 no
C3 H2 0.949 no
C4 H3 0.950 no
C5 H4 0.951 no
C7 H5 0.950 no
C8 H6 0.949 no
C9 H7 0.949 no
C10 H8 0.950 no
C13 H9 0.950 no
C15 H10 0.951 no
C17 H11 0.950 no
C17 H12 0.951 no
C17 H13 0.950 no
C18 H14 0.952 no
C18 H15 0.948 no
C18 H16 0.950 no
C19 H17 0.950 no
C19 H18 0.949 no
C19 H19 0.951 no
C23 H20 0.951 no
C25 H21 0.949 no
C27 H22 0.951 no
C27 H23 0.949 no
C27 H24 0.950 no
C28 H25 0.951 no
C28 H26 0.949 no
C28 H27 0.950 no
C29 H28 0.949 no
C29 H29 0.950 no
C29 H30 0.949 no

loop_
_geom_contact_atom_site_label_1
_geom_contact_atom_site_label_2
_geom_contact_distance
_geom_contact_site_symmetry_2
_geom_contact_publ_flag
S1 N2 3.702(2) . yes
S1 C28 3.484(3) 3_666 no
C4 C13 3.576(3) 1_655 no

loop_
_geom_torsion_atom_site_label_1
_geom_torsion_atom_site_label_2
_geom_torsion_atom_site_label_3
_geom_torsion_atom_site_label_4
_geom_torsion_site_symmetry_1
_geom_torsion_site_symmetry_2
_geom_torsion_site_symmetry_3
_geom_torsion_site_symmetry_4
_geom_torsion
_geom_torsion_publ_flag
Fe1 C1 N1 C11 1_555 1_555 1_555 1_555 113.5(2) no
Fe1 C1 N1 C20 1_555 1_555 1_555 1_555 -69.1(3) no
Fe1 C1 C2 C3 1_555 1_555 1_555 1_555 59.90(10) no
Fe1 C1 C5 C4 1_555 1_555 1_555 1_555 -59.20(10) no
Fe1 C2 C1 N1 1_555 1_555 1_555 1_555 126.8(2) no
Fe1 C2 C1 C5 1_555 1_555 1_555 1_555 -59.50(10) no
Fe1 C2 C3 C4 1_555 1_555 1_555 1_555 59.3(2) no
Fe1 C3 C2 C1 1_555 1_555 1_555 1_555 -59.80(10) no
Fe1 C3 C4 C5 1_555 1_555 1_555 1_555 59.6(2) no
Fe1 C4 C3 C2 1_555 1_555 1_555 1_555 -59.3(2) no
Fe1 C4 C5 C1 1_555 1_555 1_555 1_555 59.20(10) no
Fe1 C5 C1 N1 1_555 1_555 1_555 1_555 -127.8(2) no
Fe1 C5 C1 C2 1_555 1_555 1_555 1_555 59.00(10) no
Fe1 C5 C4 C3 1_555 1_555 1_555 1_555 -59.3(2) no
Fe1 C6 N2 C21 1_555 1_555 1_555 1_555 97.7(2) no
Fe1 C6 C7 C8 1_555 1_555 1_555 1_555 -59.3(2) no
Fe1 C6 C10 C9 1_555 1_555 1_555 1_555 59.70(10) no
Fe1 C7 C6 N2 1_555 1_555 1_555 1_555 -126.2(2) no
Fe1 C7 C6 C10 1_555 1_555 1_555 1_555 57.20(10) no
Fe1 C7 C8 C9 1_555 1_555 1_555 1_555 -60.4(2) no
Fe1 C8 C7 C6 1_555 1_555 1_555 1_555 61.3(2) no
Fe1 C8 C9 C10 1_555 1_555 1_555 1_555 -59.9(2) no
Fe1 C9 C8 C7 1_555 1_555 1_555 1_555 60.6(2) no
Fe1 C9 C10 C6 1_555 1_555 1_555 1_555 -61.20(10) no
Fe1 C10 C6 N2 1_555 1_555 1_555 1_555 126.3(2) no
Fe1 C10 C6 C7 1_555 1_555 1_555 1_555 -57.1(2) no
Fe1 C10 C9 C8 1_555 1_555 1_555 1_555 59.1(2) no
Cl1 C20 N1 C1 1_555 1_555 1_555 1_555 -175.8(2) no
Cl1 C20 N1 C11 1_555 1_555 1_555 1_555 1.5(3) no
S1 C20 N1 C1 1_555 1_555 1_555 1_555 3.4(3) yes
S1 C20 N1 C11 1_555 1_555 1_555 1_555 -179.3(2) no
N1 C1 Fe1 C2 1_555 1_555 1_555 1_555 -115.6(2) no
N1 C1 Fe1 C3 1_555 1_555 1_555 1_555 -153.6(2) no
N1 C1 Fe1 C4 1_555 1_555 1_555 1_555 162.7(2) no
N1 C1 Fe1 C5 1_555 1_555 1_555 1_555 124.9(2) no
N1 C1 Fe1 C6 1_555 1_555 1_555 1_555 50.1(2) no
N1 C1 Fe1 C7 1_555 1_555 1_555 1_555 9.3(2) no
N1 C1 Fe1 C8 1_555 1_555 1_555 1_555 -34.1(2) no
N1 C1 Fe1 C9 1_555 1_555 1_555 1_555 -69.8(3) no
N1 C1 Fe1 C10 1_555 1_555 1_555 1_555 85.1(4) no
N1 C1 C2 C3 1_555 1_555 1_555 1_555 -173.3(2) no
N1 C1 C5 C4 1_555 1_555 1_555 1_555 172.9(2) no
N1 C11 C12 C13 1_555 1_555 1_555 1_555 -177.8(2) no
N1 C11 C12 C17 1_555 1_555 1_555 1_555 -0.3(3) no
N1 C11 C16 C15 1_555 1_555 1_555 1_555 176.4(2) no
N1 C11 C16 C19 1_555 1_555 1_555 1_555 -1.5(3) no
N2 C6 Fe1 C1 1_555 1_555 1_555 1_555 45.5(3) no
N2 C6 Fe1 C2 1_555 1_555 1_555 1_555 82.5(4) no
N2 C6 Fe1 C3 1_555 1_555 1_555 1_555 -74.6(3) no
N2 C6 Fe1 C4 1_555 1_555 1_555 1_555 -38.7(3) no
N2 C6 Fe1 C5 1_555 1_555 1_555 1_555 4.0(2) no
N2 C6 Fe1 C7 1_555 1_555 1_555 1_555 119.8(3) no
N2 C6 Fe1 C8 1_555 1_555 1_555 1_555 158.3(2) no
N2 C6 Fe1 C9 1_555 1_555 1_555 1_555 -157.6(2) no
N2 C6 Fe1 C10 1_555 1_555 1_555 1_555 -119.6(3) no
N2 C6 C7 C8 1_555 1_555 1_555 1_555 174.4(2) no
N2 C6 C10 C9 1_555 1_555 1_555 1_555 -174.0(2) no
N2 C21 C22 C23 1_555 1_555 1_555 1_555 178.2(2) no
N2 C21 C22 C27 1_555 1_555 1_555 1_555 -0.7(3) no
N2 C21 C26 C25 1_555 1_555 1_555 1_555 -177.4(2) no
N2 C21 C26 C29 1_555 1_555 1_555 1_555 3.8(3) no
C1 Fe1 C2 C3 1_555 1_555 1_555 1_555 -118.2(2) no
C1 Fe1 C3 C2 1_555 1_555 1_555 1_555 38.70(10) no
C1 Fe1 C3 C4 1_555 1_555 1_555 1_555 -81.10(10) no
C1 Fe1 C4 C3 1_555 1_555 1_555 1_555 81.80(10) no
C1 Fe1 C4 C5 1_555 1_555 1_555 1_555 -38.00(10) no
C1 Fe1 C5 C4 1_555 1_555 1_555 1_555 118.8(2) no
C1 Fe1 C6 C7 1_555 1_555 1_555 1_555 -74.2(2) no
C1 Fe1 C6 C10 1_555 1_555 1_555 1_555 165.10(10) no
C1 Fe1 C7 C6 1_555 1_555 1_555 1_555 125.90(10) no
C1 Fe1 C7 C8 1_555 1_555 1_555 1_555 -115.70(10) no
C1 Fe1 C8 C7 1_555 1_555 1_555 1_555 83.4(2) no
C1 Fe1 C8 C9 1_555 1_555 1_555 1_555 -158.00(10) no
C1 Fe1 C9 C8 1_555 1_555 1_555 1_555 50.2(3) no
C1 Fe1 C9 C10 1_555 1_555 1_555 1_555 169.1(2) no
C1 Fe1 C10 C6 1_555 1_555 1_555 1_555 -45.3(3) no
C1 Fe1 C10 C9 1_555 1_555 1_555 1_555 -164.1(3) no
C1 N1 C11 C12 1_555 1_555 1_555 1_555 -99.0(2) no
C1 N1 C11 C16 1_555 1_555 1_555 1_555 81.4(2) no
C1 C2 Fe1 C3 1_555 1_555 1_555 1_555 118.2(2) no
C1 C2 Fe1 C4 1_555 1_555 1_555 1_555 80.90(10) no
C1 C2 Fe1 C5 1_555 1_555 1_555 1_555 37.40(10) no
C1 C2 Fe1 C6 1_555 1_555 1_555 1_555 -46.8(4) no
C1 C2 Fe1 C7 1_555 1_555 1_555 1_555 -75.9(2) no
C1 C2 Fe1 C8 1_555 1_555 1_555 1_555 -117.00(10) no
C1 C2 Fe1 C9 1_555 1_555 1_555 1_555 -159.80(10) no
C1 C2 Fe1 C10 1_555 1_555 1_555 1_555 166.6(2) no
C1 C2 C3 C4 1_555 1_555 1_555 1_555 -0.4(2) no
C1 C5 Fe1 C2 1_555 1_555 1_555 1_555 -37.90(10) no
C1 C5 Fe1 C3 1_555 1_555 1_555 1_555 -81.50(10) no
C1 C5 Fe1 C4 1_555 1_555 1_555 1_555 -118.8(2) no
C1 C5 Fe1 C6 1_555 1_555 1_555 1_555 125.70(10) no
C1 C5 Fe1 C7 1_555 1_555 1_555 1_555 83.40(10) no
C1 C5 Fe1 C8 1_555 1_555 1_555 1_555 48.3(3) no
C1 C5 Fe1 C9 1_555 1_555 1_555 1_555 -159.4(3) no
C1 C5 Fe1 C10 1_555 1_555 1_555 1_555 166.90(10) no
C1 C5 C4 C3 1_555 1_555 1_555 1_555 -0.1(2) no
C2 Fe1 C1 C5 1_555 1_555 1_555 1_555 119.4(2) no
C2 Fe1 C3 C4 1_555 1_555 1_555 1_555 -119.7(2) no
C2 Fe1 C4 C3 1_555 1_555 1_555 1_555 37.30(10) no
C2 Fe1 C4 C5 1_555 1_555 1_555 1_555 -82.50(10) no
C2 Fe1 C5 C4 1_555 1_555 1_555 1_555 80.90(10) no
C2 Fe1 C6 C7 1_555 1_555 1_555 1_555 -37.2(4) no
C2 Fe1 C6 C10 1_555 1_555 1_555 1_555 -157.9(3) no
C2 Fe1 C7 C6 1_555 1_555 1_555 1_555 168.30(10) no
C2 Fe1 C7 C8 1_555 1_555 1_555 1_555 -73.3(2) no
C2 Fe1 C8 C7 1_555 1_555 1_555 1_555 126.50(10) no
C2 Fe1 C8 C9 1_555 1_555 1_555 1_555 -114.90(10) no
C2 Fe1 C9 C8 1_555 1_555 1_555 1_555 83.0(2) no
C2 Fe1 C9 C10 1_555 1_555 1_555 1_555 -158.00(10) no
C2 Fe1 C10 C6 1_555 1_555 1_555 1_555 166.7(2) no
C2 Fe1 C10 C9 1_555 1_555 1_555 1_555 47.9(3) no
C2 C1 Fe1 C3 1_555 1_555 1_555 1_555 -37.90(10) no
C2 C1 Fe1 C4 1_555 1_555 1_555 1_555 -81.70(10) no
C2 C1 Fe1 C5 1_555 1_555 1_555 1_555 -119.4(2) no
C2 C1 Fe1 C6 1_555 1_555 1_555 1_555 165.80(10) no
C2 C1 Fe1 C7 1_555 1_555 1_555 1_555 125.00(10) no
C2 C1 Fe1 C8 1_555 1_555 1_555 1_555 81.60(10) no
C2 C1 Fe1 C9 1_555 1_555 1_555 1_555 45.9(3) no
C2 C1 Fe1 C10 1_555 1_555 1_555 1_555 -159.3(3) no
C2 C1 N1 C11 1_555 1_555 1_555 1_555 23.3(3) no
C2 C1 N1 C20 1_555 1_555 1_555 1_555 -159.3(2) no
C2 C1 C5 C4 1_555 1_555 1_555 1_555 -0.2(2) no
C2 C3 Fe1 C4 1_555 1_555 1_555 1_555 119.7(2) no
C2 C3 Fe1 C5 1_555 1_555 1_555 1_555 82.50(10) no
C2 C3 Fe1 C6 1_555 1_555 1_555 1_555 170.8(2) no
C2 C3 Fe1 C7 1_555 1_555 1_555 1_555 -44.1(4) no
C2 C3 Fe1 C8 1_555 1_555 1_555 1_555 -74.6(2) no
C2 C3 Fe1 C9 1_555 1_555 1_555 1_555 -115.50(10) no
C2 C3 Fe1 C10 1_555 1_555 1_555 1_555 -157.80(10) no
C2 C3 C4 C5 1_555 1_555 1_555 1_555 0.3(3) no
C3 Fe1 C1 C5 1_555 1_555 1_555 1_555 81.50(10) no
C3 Fe1 C4 C5 1_555 1_555 1_555 1_555 -119.8(2) no
C3 Fe1 C5 C4 1_555 1_555 1_555 1_555 37.30(10) no
C3 Fe1 C6 C7 1_555 1_555 1_555 1_555 165.6(2) no
C3 Fe1 C6 C10 1_555 1_555 1_555 1_555 44.9(3) no
C3 Fe1 C7 C6 1_555 1_555 1_555 1_555 -157.4(3) no
C3 Fe1 C7 C8 1_555 1_555 1_555 1_555 -39.0(4) no
C3 Fe1 C8 C7 1_555 1_555 1_555 1_555 167.50(10) no
C3 Fe1 C8 C9 1_555 1_555 1_555 1_555 -73.9(2) no
C3 Fe1 C9 C8 1_555 1_555 1_555 1_555 125.20(10) no
C3 Fe1 C9 C10 1_555 1_555 1_555 1_555 -115.80(10) no
C3 Fe1 C10 C6 1_555 1_555 1_555 1_555 -159.40(10) no
C3 Fe1 C10 C9 1_555 1_555 1_555 1_555 81.8(2) no
C3 C2 Fe1 C4 1_555 1_555 1_555 1_555 -37.30(10) no
C3 C2 Fe1 C5 1_555 1_555 1_555 1_555 -80.80(10) no
C3 C2 Fe1 C6 1_555 1_555 1_555 1_555 -165.0(3) no
C3 C2 Fe1 C7 1_555 1_555 1_555 1_555 165.90(10) no
C3 C2 Fe1 C8 1_555 1_555 1_555 1_555 124.70(10) no
C3 C2 Fe1 C9 1_555 1_555 1_555 1_555 82.0(2) no
C3 C2 Fe1 C10 1_555 1_555 1_555 1_555 48.4(3) no
C3 C2 C1 C5 1_555 1_555 1_555 1_555 0.4(2) no
C3 C4 Fe1 C5 1_555 1_555 1_555 1_555 119.8(2) no
C3 C4 Fe1 C6 1_555 1_555 1_555 1_555 -157.00(10) no
C3 C4 Fe1 C7 1_555 1_555 1_555 1_555 169.4(2) no
C3 C4 Fe1 C8 1_555 1_555 1_555 1_555 -42.2(4) no
C3 C4 Fe1 C9 1_555 1_555 1_555 1_555 -74.2(2) no
C3 C4 Fe1 C10 1_555 1_555 1_555 1_555 -115.30(10) no
C4 Fe1 C1 C5 1_555 1_555 1_555 1_555 37.80(10) no
C4 Fe1 C6 C7 1_555 1_555 1_555 1_555 -158.50(10) no
C4 Fe1 C6 C10 1_555 1_555 1_555 1_555 80.80(10) no
C4 Fe1 C7 C6 1_555 1_555 1_555 1_555 47.8(3) no
C4 Fe1 C7 C8 1_555 1_555 1_555 1_555 166.2(2) no
C4 Fe1 C8 C7 1_555 1_555 1_555 1_555 -160.1(3) no
C4 Fe1 C8 C9 1_555 1_555 1_555 1_555 -41.5(4) no
C4 Fe1 C9 C8 1_555 1_555 1_555 1_555 166.00(10) no
C4 Fe1 C9 C10 1_555 1_555 1_555 1_555 -75.1(2) no
C4 Fe1 C10 C6 1_555 1_555 1_555 1_555 -117.00(10) no
C4 Fe1 C10 C9 1_555 1_555 1_555 1_555 124.20(10) no
C4 C3 Fe1 C5 1_555 1_555 1_555 1_555 -37.20(10) no
C4 C3 Fe1 C6 1_555 1_555 1_555 1_555 51.0(3) no
C4 C3 Fe1 C7 1_555 1_555 1_555 1_555 -163.8(3) no
C4 C3 Fe1 C8 1_555 1_555 1_555 1_555 165.70(10) no
C4 C3 Fe1 C9 1_555 1_555 1_555 1_555 124.70(10) no
C4 C3 Fe1 C10 1_555 1_555 1_555 1_555 82.50(10) no
C4 C5 Fe1 C6 1_555 1_555 1_555 1_555 -115.50(10) no
C4 C5 Fe1 C7 1_555 1_555 1_555 1_555 -157.80(10) no
C4 C5 Fe1 C8 1_555 1_555 1_555 1_555 167.1(2) no
C4 C5 Fe1 C9 1_555 1_555 1_555 1_555 -40.7(3) no
C4 C5 Fe1 C10 1_555 1_555 1_555 1_555 -74.4(2) no
C5 Fe1 C6 C7 1_555 1_555 1_555 1_555 -115.70(10) no
C5 Fe1 C6 C10 1_555 1_555 1_555 1_555 123.60(10) no
C5 Fe1 C7 C6 1_555 1_555 1_555 1_555 82.80(10) no
C5 Fe1 C7 C8 1_555 1_555 1_555 1_555 -158.80(10) no
C5 Fe1 C8 C7 1_555 1_555 1_555 1_555 49.0(3) no
C5 Fe1 C8 C9 1_555 1_555 1_555 1_555 167.5(2) no
C5 Fe1 C9 C8 1_555 1_555 1_555 1_555 -162.9(3) no
C5 Fe1 C9 C10 1_555 1_555 1_555 1_555 -43.9(3) no
C5 Fe1 C10 C6 1_555 1_555 1_555 1_555 -76.2(2) no
C5 Fe1 C10 C9 1_555 1_555 1_555 1_555 165.00(10) no
C5 C1 Fe1 C6 1_555 1_555 1_555 1_555 -74.8(2) no
C5 C1 Fe1 C7 1_555 1_555 1_555 1_555 -115.60(10) no
C5 C1 Fe1 C8 1_555 1_555 1_555 1_555 -159.00(10) no
C5 C1 Fe1 C9 1_555 1_555 1_555 1_555 165.3(2) no
C5 C1 Fe1 C10 1_555 1_555 1_555 1_555 -39.8(3) no
C5 C1 N1 C11 1_555 1_555 1_555 1_555 -149.0(2) no
C5 C1 N1 C20 1_555 1_555 1_555 1_555 28.4(3) no
C5 C4 Fe1 C6 1_555 1_555 1_555 1_555 83.20(10) no
C5 C4 Fe1 C7 1_555 1_555 1_555 1_555 49.6(3) no
C5 C4 Fe1 C8 1_555 1_555 1_555 1_555 -162.0(3) no
C5 C4 Fe1 C9 1_555 1_555 1_555 1_555 166.00(10) no
C5 C4 Fe1 C10 1_555 1_555 1_555 1_555 124.90(10) no
C6 Fe1 C7 C8 1_555 1_555 1_555 1_555 118.4(2) no
C6 Fe1 C8 C7 1_555 1_555 1_555 1_555 -37.60(10) no
C6 Fe1 C8 C9 1_555 1_555 1_555 1_555 80.90(10) no
C6 Fe1 C9 C8 1_555 1_555 1_555 1_555 -81.5(2) no
C6 Fe1 C9 C10 1_555 1_555 1_555 1_555 37.50(10) no
C6 Fe1 C10 C9 1_555 1_555 1_555 1_555 -118.8(2) no
C6 N2 C21 C22 1_555 1_555 1_555 1_555 -112.1(2) no
C6 N2 C21 C26 1_555 1_555 1_555 1_555 69.7(3) no
C6 C7 Fe1 C8 1_555 1_555 1_555 1_555 -118.4(2) no
C6 C7 Fe1 C9 1_555 1_555 1_555 1_555 -80.40(10) no
C6 C7 Fe1 C10 1_555 1_555 1_555 1_555 -36.60(10) no
C6 C7 C8 C9 1_555 1_555 1_555 1_555 0.9(3) no
C6 C10 Fe1 C7 1_555 1_555 1_555 1_555 36.60(10) no
C6 C10 Fe1 C8 1_555 1_555 1_555 1_555 80.90(10) no
C6 C10 Fe1 C9 1_555 1_555 1_555 1_555 118.8(2) no
C6 C10 C9 C8 1_555 1_555 1_555 1_555 -2.0(2) no
C7 Fe1 C6 C10 1_555 1_555 1_555 1_555 -120.7(2) no
C7 Fe1 C8 C9 1_555 1_555 1_555 1_555 118.6(2) no
C7 Fe1 C9 C8 1_555 1_555 1_555 1_555 -38.20(10) no
C7 Fe1 C9 C10 1_555 1_555 1_555 1_555 80.70(10) no
C7 Fe1 C10 C9 1_555 1_555 1_555 1_555 -82.20(10) no
C7 C6 Fe1 C8 1_555 1_555 1_555 1_555 38.50(10) no
C7 C6 Fe1 C9 1_555 1_555 1_555 1_555 82.70(10) no
C7 C6 Fe1 C10 1_555 1_555 1_555 1_555 120.7(2) no
C7 C6 N2 C21 1_555 1_555 1_555 1_555 -170.3(2) no
C7 C6 C10 C9 1_555 1_555 1_555 1_555 2.6(2) no
C7 C8 Fe1 C9 1_555 1_555 1_555 1_555 -118.6(2) no
C7 C8 Fe1 C10 1_555 1_555 1_555 1_555 -80.8(2) no
C7 C8 C9 C10 1_555 1_555 1_555 1_555 0.7(3) no
C8 Fe1 C6 C10 1_555 1_555 1_555 1_555 -82.20(10) no
C8 Fe1 C9 C10 1_555 1_555 1_555 1_555 119.0(2) no
C8 Fe1 C10 C9 1_555 1_555 1_555 1_555 -37.90(10) no
C8 C7 Fe1 C9 1_555 1_555 1_555 1_555 38.00(10) no
C8 C7 Fe1 C10 1_555 1_555 1_555 1_555 81.8(2) no
C8 C7 C6 C10 1_555 1_555 1_555 1_555 -2.1(2) no
C8 C9 Fe1 C10 1_555 1_555 1_555 1_555 -119.0(2) no
C9 Fe1 C6 C10 1_555 1_555 1_555 1_555 -38.00(10) no
C9 C8 Fe1 C10 1_555 1_555 1_555 1_555 37.70(10) no
C10 C6 N2 C21 1_555 1_555 1_555 1_555 5.6(3) no
C11 C12 C13 C14 1_555 1_555 1_555 1_555 1.9(3) no
C11 C16 C15 C14 1_555 1_555 1_555 1_555 0.9(3) no
C12 C11 N1 C20 1_555 1_555 1_555 1_555 83.5(3) no
C12 C11 C16 C15 1_555 1_555 1_555 1_555 -3.1(3) no
C12 C11 C16 C19 1_555 1_555 1_555 1_555 179.0(2) no
C12 C13 C14 C15 1_555 1_555 1_555 1_555 -4.1(3) no
C12 C13 C14 C18 1_555 1_555 1_555 1_555 172.5(2) no
C13 C12 C11 C16 1_555 1_555 1_555 1_555 1.8(3) no
C13 C14 C15 C16 1_555 1_555 1_555 1_555 2.6(3) no
C14 C13 C12 C17 1_555 1_555 1_555 1_555 -175.5(2) no
C14 C15 C16 C19 1_555 1_555 1_555 1_555 178.8(2) no
C16 C11 N1 C20 1_555 1_555 1_555 1_555 -96.1(2) no
C16 C11 C12 C17 1_555 1_555 1_555 1_555 179.3(2) no
C16 C15 C14 C18 1_555 1_555 1_555 1_555 -173.9(2) no
C21 C22 C23 C24 1_555 1_555 1_555 1_555 -0.3(3) no
C21 C26 C25 C24 1_555 1_555 1_555 1_555 -1.2(4) no
C22 C21 C26 C25 1_555 1_555 1_555 1_555 4.4(3) no
C22 C21 C26 C29 1_555 1_555 1_555 1_555 -174.4(2) no
C22 C23 C24 C25 1_555 1_555 1_555 1_555 3.5(4) no
C22 C23 C24 C28 1_555 1_555 1_555 1_555 -175.1(2) no
C23 C22 C21 C26 1_555 1_555 1_555 1_555 -3.7(3) no
C23 C24 C25 C26 1_555 1_555 1_555 1_555 -2.7(4) no
C24 C23 C22 C27 1_555 1_555 1_555 1_555 178.6(2) no
C24 C25 C26 C29 1_555 1_555 1_555 1_555 177.7(2) no
C26 C21 C22 C27 1_555 1_555 1_555 1_555 177.5(2) no
C26 C25 C24 C28 1_555 1_555 1_555 1_555 175.8(2) no
